data_7243874
loop_
_publ_author_name
'Gong, Kai'
'Zhou, Yilin'
'Jiang, Xuefeng'

_publ_section_title
;
 From symmetrical tetrasulfides to trisulfide dioxides via photocatalysis
;
_journal_issue 24
_journal_name_full 'Green Chemistry'
_journal_page_first 9865
_journal_page_last 9869
_journal_paper_doi 10.1039/D1GC03242A
_journal_volume 23
_journal_year 2021
_chemical_formula_moiety 'C10 H13 N O4 S3'
_chemical_formula_sum 'C10 H13 N O4 S3'
_chemical_formula_weight 307.39
_space_group_crystal_system orthorhombic
_space_group_IT_number 33
_space_group_name_Hall 'P 2c -2n'
_space_group_name_H-M_alt 'P n a 21'
_atom_sites_solution_hydrogens geom
_atom_sites_solution_primary dual
_audit_creation_date 2021-04-20
_audit_creation_method
;
Olex2 1.2
(compiled 2018.05.29 svn.r3508 for OlexSys, GUI svn.r5506)
;
_audit_update_record
;
2021-08-24 deposited with the CCDC.	2021-11-05 downloaded from the CCDC.
;
_cell_angle_alpha 90
_cell_angle_beta 90
_cell_angle_gamma 90
_cell_formula_units_Z 4
_cell_length_a 12.8766(3)
_cell_length_b 6.30850(10)
_cell_length_c 16.9497(4)
_cell_measurement_reflns_used 4967
_cell_measurement_temperature 169.99(10)
_cell_measurement_theta_max 74.2380
_cell_measurement_theta_min 5.2350
_cell_volume 1376.86(5)
_computing_cell_refinement 'CrysAlisPro 1.171.39.32a (Rigaku OD, 2017)'
_computing_data_collection 'CrysAlisPro 1.171.39.32a (Rigaku OD, 2017)'
_computing_data_reduction 'CrysAlisPro 1.171.39.32a (Rigaku OD, 2017)'
_computing_molecular_graphics 'Olex2 (Dolomanov et al., 2009)'
_computing_publication_material 'Olex2 (Dolomanov et al., 2009)'
_computing_structure_refinement 'ShelXL (Sheldrick, 2015)'
_computing_structure_solution 'ShelXT (Sheldrick, 2015)'
_diffrn_ambient_environment N~2~
_diffrn_ambient_temperature 169.99(10)
_diffrn_detector 'CCD plate'
_diffrn_measured_fraction_theta_full 0.998
_diffrn_measured_fraction_theta_max 0.998
_diffrn_measurement_details
;
List of Runs (angles in degrees, time in seconds):

  # Type    Start    End  Width  t~exp~   \w     \q     \k     \f   Frames
#--------------------------------------------------------------------------
  1  \w     44.00  89.00   1.00    1.00    --    0.00  19.00-120.00   45
  2  \w    -25.00  41.00   1.00    1.00    --    0.00  77.00 -30.00   66
  3  \w    -83.00 -26.00   1.00    1.00    --    0.00 -19.00 -90.00   57
  4  \w    -22.00   8.00   1.00    1.00    --    0.00  19.00-120.00   30
  5  \w     48.00  84.00   1.00    1.00    --    0.00  77.00 -30.00   36
  6  \w     -8.00  24.00   1.00    1.00    --    0.00 -19.00 -90.00   32
  7  \w     78.00 104.00   1.00    2.00    --   95.80 -82.00  30.00   26
  8  \w    104.00 182.00   1.00    2.00    --   95.80  15.00-180.00   78
  9  \w     24.00 116.00   1.00    2.00    --   95.80 -45.00 -30.00   92
 10  \w     30.00 120.00   1.00    2.00    --   95.80 -61.00  90.00   90
 11  \w     81.00 185.00   1.00    2.00    --   95.80  30.00 120.00  104
 12  \w    101.00 151.00   1.00    2.00    --   95.80  30.00-150.00   50
 13  \w     51.00 120.00   1.00    2.00    --   95.80 -82.00  90.00   69
 14  \w     70.00 103.00   1.00    2.00    --   95.80 -82.00-180.00   33
 15  \w      9.00 121.00   1.00    2.00    --   95.80 -82.00-120.00  112
 16  \w     27.00  98.00   1.00    2.00    --   95.80 -82.00   0.00   71
 17  \w     93.00 124.00   1.00    2.00    --   95.80 -77.00 -60.00   31
 18  \w     30.00  56.00   1.00    2.00    --   95.80 -77.00 -60.00   26
 19  \w     12.00 107.00   1.00    2.00    --   95.80 -61.00-120.00   95
 20  \w     85.00 183.00   1.00    2.00    --   95.80  30.00  90.00   98
;
_diffrn_measurement_device 'four-circle diffractometer'
_diffrn_measurement_device_type 'XtaLAB AFC12 (RINC): Kappa dual home/near'
_diffrn_measurement_method '\w scans'
_diffrn_orient_matrix_type 'CrysAlisPro convention (1999,Acta A55,543-557)'
_diffrn_orient_matrix_UB_11 -0.0106104000
_diffrn_orient_matrix_UB_12 0.1949283000
_diffrn_orient_matrix_UB_13 -0.0541049000
_diffrn_orient_matrix_UB_21 -0.1192083000
_diffrn_orient_matrix_UB_22 -0.0162355000
_diffrn_orient_matrix_UB_23 0.0053229000
_diffrn_orient_matrix_UB_31 0.0008465000
_diffrn_orient_matrix_UB_32 0.1462841000
_diffrn_orient_matrix_UB_33 0.0727745000
_diffrn_radiation_monochromator graphite
_diffrn_radiation_probe x-ray
_diffrn_radiation_type CuK\a
_diffrn_radiation_wavelength 1.54184
_diffrn_reflns_av_R_equivalents 0.0622
_diffrn_reflns_av_unetI/netI 0.0518
_diffrn_reflns_Laue_measured_fraction_full 0.998
_diffrn_reflns_Laue_measured_fraction_max 0.998
_diffrn_reflns_limit_h_max 15
_diffrn_reflns_limit_h_min -14
_diffrn_reflns_limit_k_max 7
_diffrn_reflns_limit_k_min -6
_diffrn_reflns_limit_l_max 20
_diffrn_reflns_limit_l_min -18
_diffrn_reflns_number 11537
_diffrn_reflns_point_group_measured_fraction_full 0.942
_diffrn_reflns_point_group_measured_fraction_max 0.942
_diffrn_reflns_theta_full 67.029
_diffrn_reflns_theta_max 67.029
_diffrn_reflns_theta_min 5.219
_diffrn_source 'fine-focus sealed X-ray tube'
_diffrn_source_type 'Enhance (Cu) X-ray Source'
_exptl_absorpt_coefficient_mu 4.999
_exptl_absorpt_correction_T_max 1.00000
_exptl_absorpt_correction_T_min 0.24954
_exptl_absorpt_correction_type multi-scan
_exptl_absorpt_process_details
;
CrysAlisPro 1.171.39.32a (Rigaku Oxford Diffraction, 2017)
Empirical absorption correction using spherical harmonics,
 implemented in SCALE3 ABSPACK scaling algorithm.
;
_exptl_crystal_colour 'clear light colourless'
_exptl_crystal_colour_lustre clear
_exptl_crystal_colour_modifier light
_exptl_crystal_colour_primary colourless
_exptl_crystal_density_diffrn 1.483
_exptl_crystal_description block
_exptl_crystal_F_000 640
_exptl_crystal_size_max 0.32
_exptl_crystal_size_mid 0.26
_exptl_crystal_size_min 0.22
_refine_diff_density_max 0.333
_refine_diff_density_min -0.173
_refine_diff_density_rms 0.045
_refine_ls_abs_structure_details
;
 Flack x determined using 924 quotients [(I+)-(I-)]/[(I+)+(I-)]
 (Parsons, Flack and Wagner, Acta Cryst. B69 (2013) 249-259).
;
_refine_ls_abs_structure_Flack 0.002(15)
_refine_ls_extinction_method none
_refine_ls_goodness_of_fit_ref 1.049
_refine_ls_hydrogen_treatment constr
_refine_ls_matrix_type full
_refine_ls_number_parameters 166
_refine_ls_number_reflns 2332
_refine_ls_number_restraints 1
_refine_ls_restrained_S_all 1.049
_refine_ls_R_factor_all 0.0330
_refine_ls_R_factor_gt 0.0310
_refine_ls_shift/su_max 0.000
_refine_ls_shift/su_mean 0.000
_refine_ls_structure_factor_coef Fsqd
_refine_ls_weighting_details 'w=1/[\s^2^(Fo^2^)+(0.0235P)^2^+0.3313P] where P=(Fo^2^+2Fc^2^)/3'
_refine_ls_weighting_scheme calc
_refine_ls_wR_factor_gt 0.0688
_refine_ls_wR_factor_ref 0.0696
_reflns_Friedel_coverage 0.820
_reflns_Friedel_fraction_full 0.882
_reflns_Friedel_fraction_max 0.882
_reflns_number_gt 2244
_reflns_number_total 2332
_reflns_threshold_expression 'I > 2\s(I)'
_cod_data_source_file d1gc03242a2.cif
_cod_data_source_block exp_1905
_cod_depositor_comments 'Adding full bibliography for 7243874.cif.'
_cod_database_code 7243874
_shelx_shelxl_version_number 2017/1
_shelx_space_group_comment
;
The symmetry employed for this shelxl refinement is uniquely defined
by the following loop, which should always be used as a source of
symmetry information in preference to the above space-group names.
They are only intended as comments.
;
_reflns_odcompleteness_completeness 99.86
_reflns_odcompleteness_iscentric 1
_reflns_odcompleteness_theta 66.97
_olex2_refinement_description
;
1. Fixed Uiso
 At 1.2 times of:
  All C(H) groups
 At 1.5 times of:
  All C(H,H,H) groups
2.a Aromatic/amide H refined with riding coordinates:
 C2(H2), C3(H3), C5(H5), C6(H6)
2.b Idealised Me refined as rotating group:
 C8(H8A,H8B,H8C), C9(H9A,H9B,H9C), C10(H10A,H10B,H10C)
;
_olex2_submission_special_instructions 'No special instructions were received'
_oxdiff_exptl_absorpt_empirical_details
;
Empirical correction (ABSPACK) includes:
- Absorption correction using spherical harmonics
- Frame scaling
;
_oxdiff_exptl_absorpt_empirical_full_max 3.462
_oxdiff_exptl_absorpt_empirical_full_min 0.437

loop_
_space_group_symop_operation_xyz
'x, y, z'
'-x, -y, z+1/2'
'x+1/2, -y+1/2, z'
'-x+1/2, y+1/2, z+1/2'

loop_
_atom_site_label
_atom_site_type_symbol
_atom_site_fract_x
_atom_site_fract_y
_atom_site_fract_z
_atom_site_U_iso_or_equiv
_atom_site_adp_type
_atom_site_occupancy
_atom_site_site_symmetry_order
_atom_site_calc_flag
_atom_site_refinement_flags_posn
_atom_site_refinement_flags_adp
_atom_site_refinement_flags_occupancy
_atom_site_disorder_assembly
_atom_site_disorder_group
C1 C 0.1987(3) 0.6992(6) 0.3491(2) 0.0267(8) Uani 1 1 d . . . . .
C2 C 0.2902(3) 0.8052(6) 0.3621(2) 0.0265(8) Uani 1 1 d . . . . .
H2 H 0.300032 0.941816 0.342882 0.032 Uiso 1 1 calc R . . . .
C3 C 0.3675(3) 0.7039(6) 0.4045(2) 0.0241(8) Uani 1 1 d . . . . .
H3 H 0.430240 0.771975 0.414495 0.029 Uiso 1 1 calc R . . . .
C4 C 0.3506(3) 0.5020(6) 0.4317(2) 0.0226(8) Uani 1 1 d . . . . .
C5 C 0.2559(3) 0.3980(6) 0.4214(2) 0.0263(8) Uani 1 1 d . . . . .
H5 H 0.244759 0.264229 0.442854 0.032 Uiso 1 1 calc R . . . .
C6 C 0.1787(3) 0.4992(7) 0.3784(2) 0.0301(9) Uani 1 1 d . . . . .
H6 H 0.115000 0.433762 0.369487 0.036 Uiso 1 1 calc R . . . .
C7 C 0.6175(3) 0.7467(6) 0.6407(2) 0.0273(8) Uani 1 1 d . . . . .
C8 C 0.6420(3) 0.9838(7) 0.6386(3) 0.0390(10) Uani 1 1 d . . . . .
H8A H 0.709963 1.007747 0.660151 0.059 Uiso 1 1 calc GR . . . .
H8B H 0.591492 1.059391 0.669346 0.059 Uiso 1 1 calc GR . . . .
H8C H 0.639959 1.033072 0.585069 0.059 Uiso 1 1 calc GR . . . .
C9 C 0.6897(3) 0.6225(7) 0.5869(3) 0.0394(11) Uani 1 1 d . . . . .
H9A H 0.682840 0.673550 0.533789 0.059 Uiso 1 1 calc GR . . . .
H9B H 0.671741 0.474851 0.588689 0.059 Uiso 1 1 calc GR . . . .
H9C H 0.760156 0.640544 0.604169 0.059 Uiso 1 1 calc GR . . . .
C10 C 0.6204(4) 0.6637(8) 0.7254(3) 0.0452(11) Uani 1 1 d . . . . .
H10A H 0.689392 0.678086 0.746080 0.068 Uiso 1 1 calc GR . . . .
H10B H 0.600605 0.516926 0.725910 0.068 Uiso 1 1 calc GR . . . .
H10C H 0.572904 0.743743 0.757294 0.068 Uiso 1 1 calc GR . . . .
N1 N 0.1195(3) 0.8034(6) 0.29925(19) 0.0357(9) Uani 1 1 d . . . . .
O1 O 0.1364(3) 0.9827(6) 0.2762(2) 0.0474(9) Uani 1 1 d . . . . .
O2 O 0.0415(3) 0.7003(6) 0.28309(19) 0.0496(9) Uani 1 1 d . . . . .
O3 O 0.5487(2) 0.4480(5) 0.44579(17) 0.0363(7) Uani 1 1 d . . . . .
O4 O 0.4333(2) 0.1426(4) 0.4734(2) 0.0450(8) Uani 1 1 d . . . . .
S1 S 0.45419(7) 0.36462(14) 0.47808(6) 0.0276(2) Uani 1 1 d . . . . .
S2 S 0.44074(7) 0.43276(14) 0.59871(6) 0.0294(2) Uani 1 1 d . . . . .
S3 S 0.48127(7) 0.74190(13) 0.60448(7) 0.0273(2) Uani 1 1 d . . . . .

loop_
_atom_site_aniso_label
_atom_site_aniso_U_11
_atom_site_aniso_U_22
_atom_site_aniso_U_33
_atom_site_aniso_U_23
_atom_site_aniso_U_13
_atom_site_aniso_U_12
C1 0.022(2) 0.038(2) 0.0208(18) -0.0017(16) -0.0007(14) 0.0054(17)
C2 0.031(2) 0.0232(19) 0.025(2) 0.0022(15) 0.0023(15) 0.0020(16)
C3 0.020(2) 0.0275(18) 0.0248(18) -0.0043(15) -0.0007(14) -0.0022(15)
C4 0.023(2) 0.0258(19) 0.0193(18) -0.0050(15) -0.0009(14) 0.0031(15)
C5 0.024(2) 0.0268(18) 0.0282(19) 0.0012(15) 0.0023(15) -0.0054(15)
C6 0.021(2) 0.042(2) 0.028(2) -0.0013(17) 0.0003(16) -0.0028(17)
C7 0.018(2) 0.034(2) 0.0295(19) 0.0034(16) -0.0032(16) -0.0017(16)
C8 0.035(3) 0.036(2) 0.046(2) -0.001(2) -0.0006(19) -0.0049(19)
C9 0.020(2) 0.045(3) 0.054(3) -0.005(2) 0.0016(18) 0.0006(16)
C10 0.038(3) 0.060(3) 0.038(2) 0.015(2) -0.014(2) -0.009(2)
N1 0.030(2) 0.054(2) 0.0233(18) 0.0034(16) 0.0012(15) 0.0127(16)
O1 0.044(2) 0.056(2) 0.0420(19) 0.0192(16) 0.0027(15) 0.0134(16)
O2 0.028(2) 0.078(2) 0.0429(19) 0.0018(16) -0.0100(14) 0.0039(17)
O3 0.0228(16) 0.0524(17) 0.0336(15) -0.0026(13) 0.0031(11) 0.0063(13)
O4 0.052(2) 0.0274(13) 0.0551(19) -0.0021(15) -0.0163(19) 0.0078(13)
S1 0.0259(5) 0.0258(4) 0.0311(5) -0.0019(4) -0.0036(4) 0.0049(4)
S2 0.0236(5) 0.0378(5) 0.0267(4) 0.0069(4) -0.0022(4) -0.0050(4)
S3 0.0206(4) 0.0321(4) 0.0292(4) 0.0004(4) -0.0025(4) 0.0043(3)

loop_
_atom_type_symbol
_atom_type_description
_atom_type_scat_dispersion_real
_atom_type_scat_dispersion_imag
_atom_type_scat_source
C C 0.0181 0.0091 'International Tables Vol C Tables 4.2.6.8 and 6.1.1.4'
H H 0.0000 0.0000 'International Tables Vol C Tables 4.2.6.8 and 6.1.1.4'
N N 0.0311 0.0180 'International Tables Vol C Tables 4.2.6.8 and 6.1.1.4'
O O 0.0492 0.0322 'International Tables Vol C Tables 4.2.6.8 and 6.1.1.4'
S S 0.3331 0.5567 'International Tables Vol C Tables 4.2.6.8 and 6.1.1.4'

loop_
_geom_angle_atom_site_label_1
_geom_angle_atom_site_label_2
_geom_angle_atom_site_label_3
_geom_angle
_geom_angle_site_symmetry_1
_geom_angle_site_symmetry_3
_geom_angle_publ_flag
C2 C1 C6 123.2(4) . . ?
C2 C1 N1 117.9(4) . . ?
C6 C1 N1 118.9(4) . . ?
C1 C2 H2 120.8 . . ?
C1 C2 C3 118.4(3) . . ?
C3 C2 H2 120.8 . . ?
C2 C3 H3 120.4 . . ?
C4 C3 C2 119.2(3) . . ?
C4 C3 H3 120.4 . . ?
C3 C4 C5 122.3(4) . . ?
C3 C4 S1 118.8(3) . . ?
C5 C4 S1 118.9(3) . . ?
C4 C5 H5 120.8 . . ?
C6 C5 C4 118.4(4) . . ?
C6 C5 H5 120.8 . . ?
C1 C6 C5 118.4(4) . . ?
C1 C6 H6 120.8 . . ?
C5 C6 H6 120.8 . . ?
C8 C7 S3 101.7(3) . . ?
C9 C7 C8 111.3(3) . . ?
C9 C7 C10 111.8(4) . . ?
C9 C7 S3 111.7(3) . . ?
C10 C7 C8 110.6(4) . . ?
C10 C7 S3 109.1(3) . . ?
C7 C8 H8A 109.5 . . ?
C7 C8 H8B 109.5 . . ?
C7 C8 H8C 109.5 . . ?
H8A C8 H8B 109.5 . . ?
H8A C8 H8C 109.5 . . ?
H8B C8 H8C 109.5 . . ?
C7 C9 H9A 109.5 . . ?
C7 C9 H9B 109.5 . . ?
C7 C9 H9C 109.5 . . ?
H9A C9 H9B 109.5 . . ?
H9A C9 H9C 109.5 . . ?
H9B C9 H9C 109.5 . . ?
C7 C10 H10A 109.5 . . ?
C7 C10 H10B 109.5 . . ?
C7 C10 H10C 109.5 . . ?
H10A C10 H10B 109.5 . . ?
H10A C10 H10C 109.5 . . ?
H10B C10 H10C 109.5 . . ?
O1 N1 C1 118.3(4) . . ?
O1 N1 O2 124.6(4) . . ?
O2 N1 C1 117.2(4) . . ?
C4 S1 S2 105.65(13) . . ?
O3 S1 C4 106.86(19) . . ?
O3 S1 S2 111.53(13) . . ?
O4 S1 C4 108.20(18) . . ?
O4 S1 O3 119.86(19) . . ?
O4 S1 S2 103.89(17) . . ?
S3 S2 S1 102.93(6) . . ?
C7 S3 S2 105.98(13) . . ?

loop_
_geom_bond_atom_site_label_1
_geom_bond_atom_site_label_2
_geom_bond_distance
_geom_bond_site_symmetry_2
_geom_bond_publ_flag
C1 C2 1.373(6) . ?
C1 C6 1.380(5) . ?
C1 N1 1.478(5) . ?
C2 H2 0.9300 . ?
C2 C3 1.384(5) . ?
C3 H3 0.9300 . ?
C3 C4 1.372(5) . ?
C4 C5 1.395(6) . ?
C4 S1 1.775(4) . ?
C5 H5 0.9300 . ?
C5 C6 1.389(6) . ?
C6 H6 0.9300 . ?
C7 C8 1.529(5) . ?
C7 C9 1.521(6) . ?
C7 C10 1.527(6) . ?
C7 S3 1.859(4) . ?
C8 H8A 0.9600 . ?
C8 H8B 0.9600 . ?
C8 H8C 0.9600 . ?
C9 H9A 0.9600 . ?
C9 H9B 0.9600 . ?
C9 H9C 0.9600 . ?
C10 H10A 0.9600 . ?
C10 H10B 0.9600 . ?
C10 H10C 0.9600 . ?
N1 O1 1.216(5) . ?
N1 O2 1.228(5) . ?
O3 S1 1.434(3) . ?
O4 S1 1.429(3) . ?
S1 S2 2.0965(15) . ?
S2 S3 2.0212(13) . ?
